data_2222225
loop_
_publ_author_name
'Gowda, B. Thimme'
'Foro, Sabine'
'Svoboda, Ingrid'
'Fuess, Hartmut'

_publ_section_title
;
 2,2-Dichloro-<i>N</i>-(3,4-dimethylphenyl)acetamide
;
_journal_coeditor_code BG2269
_journal_issue 7
_journal_name_full 'Acta Crystallographica Section E'
_journal_page_first o1607
_journal_paper_doi 10.1107/S1600536809022557
_journal_volume 65
_journal_year 2009
_chemical_formula_iupac 'C10 H11 Cl2 N O'
_chemical_formula_moiety 'C10 H11 Cl2 N O'
_chemical_formula_sum 'C10 H11 Cl2 N O'
_chemical_formula_weight 232.10
_chemical_name_systematic
;
2,2-Dichloro-<i>N</i>-(3,4-dimethylphenyl)acetamide
;
_space_group_IT_number 14
_symmetry_cell_setting monoclinic
_symmetry_space_group_name_Hall '-P 2ybc'
_symmetry_space_group_name_H-M 'P 1 21/c 1'
_atom_sites_solution_hydrogens geom
_atom_sites_solution_primary direct
_atom_sites_solution_secondary difmap
_audit_creation_method SHELXL-97
_cell_angle_alpha 90.00
_cell_angle_beta 111.260(10)
_cell_angle_gamma 90.00
_cell_formula_units_Z 4
_cell_length_a 11.9510(10)
_cell_length_b 10.5340(10)
_cell_length_c 9.3030(10)
_cell_measurement_reflns_used 1463
_cell_measurement_temperature 299(2)
_cell_measurement_theta_max 27.85
_cell_measurement_theta_min 2.64
_cell_volume 1091.5(2)
_computing_cell_refinement
;
CrysAlis RED (Oxford Diffraction, 2007)
;
_computing_data_collection
;
CrysAlis CCD (Oxford Diffraction, 2004)
;
_computing_data_reduction
;
CrysAlis RED (Oxford Diffraction, 2007)
;
_computing_molecular_graphics 'PLATON (Spek, 2009)'
_computing_publication_material 'SHELXL97 (Sheldrick, 2008)'
_computing_structure_refinement 'SHELXL97 (Sheldrick, 2008)'
_computing_structure_solution 'SHELXS97 (Sheldrick, 2008)'
_diffrn_ambient_temperature 299(2)
_diffrn_measured_fraction_theta_full 0.991
_diffrn_measured_fraction_theta_max 0.991
_diffrn_measurement_device_type
;
Oxford Diffraction Xcalibur diffractometer with a Sapphire CCD detector
;
_diffrn_measurement_method
;
Rotation method data acquisition using \w and \f
;
_diffrn_radiation_monochromator graphite
_diffrn_radiation_source 'fine-focus sealed tube'
_diffrn_radiation_type MoK\a
_diffrn_radiation_wavelength 0.71073
_diffrn_reflns_av_R_equivalents 0.0197
_diffrn_reflns_av_sigmaI/netI 0.0336
_diffrn_reflns_limit_h_max 13
_diffrn_reflns_limit_h_min -14
_diffrn_reflns_limit_k_max 6
_diffrn_reflns_limit_k_min -13
_diffrn_reflns_limit_l_max 11
_diffrn_reflns_limit_l_min -11
_diffrn_reflns_number 4567
_diffrn_reflns_theta_full 26.37
_diffrn_reflns_theta_max 26.37
_diffrn_reflns_theta_min 2.66
_diffrn_standards_decay_% 0
_exptl_absorpt_coefficient_mu 0.561
_exptl_absorpt_correction_T_max 0.9358
_exptl_absorpt_correction_T_min 0.8588
_exptl_absorpt_correction_type multi-scan
_exptl_absorpt_process_details '(CrysAlis RED; Oxford Diffraction, 2007)'
_exptl_crystal_colour colourless
_exptl_crystal_density_diffrn 1.412
_exptl_crystal_density_method 'not measured'
_exptl_crystal_description prism
_exptl_crystal_F_000 480
_exptl_crystal_size_max 0.28
_exptl_crystal_size_mid 0.20
_exptl_crystal_size_min 0.12
_refine_diff_density_max 0.324
_refine_diff_density_min -0.367
_refine_ls_extinction_method none
_refine_ls_goodness_of_fit_ref 1.195
_refine_ls_hydrogen_treatment mixed
_refine_ls_matrix_type full
_refine_ls_number_parameters 144
_refine_ls_number_reflns 2214
_refine_ls_number_restraints 0
_refine_ls_restrained_S_all 1.195
_refine_ls_R_factor_all 0.0952
_refine_ls_R_factor_gt 0.0559
_refine_ls_shift/su_max 0.023
_refine_ls_shift/su_mean 0.001
_refine_ls_structure_factor_coef Fsqd
_refine_ls_weighting_details 'calc w=1/[\s^2^(Fo^2^)+(0.1P)^2^] where P=(Fo^2^+2Fc^2^)/3'
_refine_ls_weighting_scheme calc
_refine_ls_wR_factor_gt 0.1628
_refine_ls_wR_factor_ref 0.1869
_reflns_number_gt 1495
_reflns_number_total 2214
_reflns_threshold_expression I>2\s(I)
_cod_data_source_file bg2269.cif
_cod_data_source_block I
_cod_original_sg_symbol_H-M 'P 21/c'
_cod_database_code 2222225
_cod_database_fobs_code 2222225

loop_
_symmetry_equiv_pos_as_xyz
'x, y, z'
'-x, y+1/2, -z+1/2'
'-x, -y, -z'
'x, -y-1/2, z-1/2'

loop_
_atom_site_type_symbol
_atom_site_label
_atom_site_fract_x
_atom_site_fract_y
_atom_site_fract_z
_atom_site_U_iso_or_equiv
_atom_site_adp_type
_atom_site_calc_flag
_atom_site_refinement_flags
_atom_site_occupancy
_atom_site_disorder_assembly
_atom_site_disorder_group
Cl Cl1 -0.02466(12) 0.39913(11) 0.15433(13) 0.0798(4) Uani d . 1 . .
Cl Cl2 -0.11319(10) 0.15743(13) 0.00649(16) 0.0885(5) Uani d . 1 . .
O O1 0.1417(2) 0.1762(2) 0.2797(2) 0.0521(7) Uani d . 1 . .
N N1 0.1947(2) 0.1901(3) 0.0686(3) 0.0389(6) Uani d . 1 . .
H H1N 0.173(3) 0.217(3) -0.023(4) 0.047 Uiso d . 1 . .
C C1 0.3132(3) 0.1393(3) 0.1286(3) 0.0360(7) Uani d . 1 . .
C C2 0.3945(3) 0.1829(3) 0.0644(3) 0.0383(7) Uani d . 1 . .
H H2 0.370(3) 0.240(3) -0.020(4) 0.046 Uiso d . 1 . .
C C3 0.5126(3) 0.1407(3) 0.1172(4) 0.0400(7) Uani d . 1 . .
C C4 0.5503(3) 0.0526(3) 0.2372(4) 0.0442(8) Uani d . 1 . .
C C5 0.4666(3) 0.0078(3) 0.2959(4) 0.0493(9) Uani d . 1 . .
H H5 0.487(3) -0.050(4) 0.367(4) 0.059 Uiso d . 1 . .
C C6 0.3489(3) 0.0492(3) 0.2448(4) 0.0439(8) Uani d . 1 . .
H H6 0.295(3) 0.013(3) 0.284(4) 0.053 Uiso d . 1 . .
C C7 0.1210(3) 0.2076(3) 0.1455(3) 0.0384(7) Uani d . 1 . .
C C8 0.0029(3) 0.2709(4) 0.0500(4) 0.0481(8) Uani d . 1 . .
H H8 -0.003(3) 0.302(4) -0.051(4) 0.058 Uiso d . 1 . .
C C9 0.5985(3) 0.1928(4) 0.0464(5) 0.0580(10) Uani d . 1 . .
H H9A 0.6372 0.1238 0.0153 0.070 Uiso calc R 1 . .
H H9B 0.6580 0.2442 0.1209 0.070 Uiso calc R 1 . .
H H9C 0.5550 0.2435 -0.0420 0.070 Uiso calc R 1 . .
C C10 0.6786(3) 0.0066(4) 0.3023(5) 0.0664(11) Uani d . 1 . .
H H10A 0.7313 0.0774 0.3425 0.080 Uiso calc R 1 . .
H H10B 0.6986 -0.0336 0.2221 0.080 Uiso calc R 1 . .
H H10C 0.6876 -0.0532 0.3835 0.080 Uiso calc R 1 . .

loop_
_atom_site_aniso_label
_atom_site_aniso_U_11
_atom_site_aniso_U_22
_atom_site_aniso_U_33
_atom_site_aniso_U_12
_atom_site_aniso_U_13
_atom_site_aniso_U_23
Cl1 0.0971(9) 0.0780(8) 0.0699(7) 0.0313(6) 0.0370(6) -0.0031(5)
Cl2 0.0435(6) 0.1112(10) 0.1088(10) -0.0225(6) 0.0251(6) -0.0137(8)
O1 0.0568(15) 0.0711(16) 0.0349(12) 0.0059(12) 0.0246(11) 0.0034(11)
N1 0.0367(14) 0.0520(16) 0.0303(13) -0.0016(12) 0.0147(11) 0.0027(12)
C1 0.0375(16) 0.0395(16) 0.0341(15) -0.0027(13) 0.0167(13) -0.0061(13)
C2 0.0411(18) 0.0404(17) 0.0348(15) 0.0007(13) 0.0154(14) 0.0031(13)
C3 0.0377(17) 0.0404(17) 0.0442(17) 0.0008(13) 0.0174(15) -0.0070(14)
C4 0.0420(18) 0.0405(17) 0.0447(17) 0.0050(14) 0.0092(15) -0.0068(15)
C5 0.061(2) 0.0444(19) 0.0425(18) 0.0087(17) 0.0188(17) 0.0064(16)
C6 0.051(2) 0.0427(18) 0.0412(17) -0.0029(15) 0.0208(15) 0.0018(15)
C7 0.0385(17) 0.0451(17) 0.0352(16) -0.0079(14) 0.0176(13) -0.0056(14)
C8 0.0407(18) 0.065(2) 0.0426(18) -0.0003(16) 0.0199(15) -0.0017(17)
C9 0.044(2) 0.059(2) 0.082(3) 0.0034(16) 0.036(2) 0.0025(19)
C10 0.052(2) 0.068(3) 0.069(2) 0.0146(19) 0.011(2) 0.001(2)

loop_
_atom_type_symbol
_atom_type_description
_atom_type_scat_dispersion_real
_atom_type_scat_dispersion_imag
_atom_type_scat_source
C C 0.0033 0.0016 'International Tables Vol C Tables 4.2.6.8 and 6.1.1.4'
H H 0.0000 0.0000 'International Tables Vol C Tables 4.2.6.8 and 6.1.1.4'
Cl Cl 0.1484 0.1585 'International Tables Vol C Tables 4.2.6.8 and 6.1.1.4'
N N 0.0061 0.0033 'International Tables Vol C Tables 4.2.6.8 and 6.1.1.4'
O O 0.0106 0.0060 'International Tables Vol C Tables 4.2.6.8 and 6.1.1.4'

loop_
_geom_angle_atom_site_label_1
_geom_angle_atom_site_label_2
_geom_angle_atom_site_label_3
_geom_angle_site_symmetry_1
_geom_angle_site_symmetry_3
_geom_angle
_geom_angle_publ_flag
C7 N1 C1 . . 126.7(3) ?
C7 N1 H1N . . 118(2) ?
C1 N1 H1N . . 115(2) ?
C6 C1 C2 . . 119.8(3) ?
C6 C1 N1 . . 123.0(3) ?
C2 C1 N1 . . 117.2(3) ?
C3 C2 C1 . . 121.4(3) ?
C3 C2 H2 . . 118(2) ?
C1 C2 H2 . . 121(2) ?
C2 C3 C4 . . 119.2(3) ?
C2 C3 C9 . . 119.6(3) ?
C4 C3 C9 . . 121.2(3) ?
C5 C4 C3 . . 118.2(3) ?
C5 C4 C10 . . 120.4(3) ?
C3 C4 C10 . . 121.4(3) ?
C6 C5 C4 . . 123.2(3) ?
C6 C5 H5 . . 117(3) ?
C4 C5 H5 . . 119(3) ?
C5 C6 C1 . . 118.2(3) ?
C5 C6 H6 . . 120(2) ?
C1 C6 H6 . . 122(2) ?
O1 C7 N1 . . 125.4(3) ?
O1 C7 C8 . . 121.0(3) ?
N1 C7 C8 . . 113.6(3) ?
C7 C8 Cl1 . . 109.5(2) ?
C7 C8 Cl2 . . 108.9(3) ?
Cl1 C8 Cl2 . . 110.92(18) ?
C7 C8 H8 . . 116(2) ?
Cl1 C8 H8 . . 108(2) ?
Cl2 C8 H8 . . 103(2) ?
C3 C9 H9A . . 109.5 ?
C3 C9 H9B . . 109.5 ?
H9A C9 H9B . . 109.5 ?
C3 C9 H9C . . 109.5 ?
H9A C9 H9C . . 109.5 ?
H9B C9 H9C . . 109.5 ?
C4 C10 H10A . . 109.5 ?
C4 C10 H10B . . 109.5 ?
H10A C10 H10B . . 109.5 ?
C4 C10 H10C . . 109.5 ?
H10A C10 H10C . . 109.5 ?
H10B C10 H10C . . 109.5 ?

loop_
_geom_bond_atom_site_label_1
_geom_bond_atom_site_label_2
_geom_bond_site_symmetry_2
_geom_bond_distance
_geom_bond_publ_flag
Cl1 C8 . 1.763(4) ?
Cl2 C8 . 1.763(4) ?
O1 C7 . 1.227(4) ?
N1 C7 . 1.334(4) ?
N1 C1 . 1.425(4) ?
N1 H1N . 0.84(4) ?
C1 C6 . 1.384(4) ?
C1 C2 . 1.390(4) ?
C2 C3 . 1.389(4) ?
C2 H2 . 0.95(3) ?
C3 C4 . 1.395(5) ?
C3 C9 . 1.510(5) ?
C4 C5 . 1.385(5) ?
C4 C10 . 1.510(5) ?
C5 C6 . 1.382(5) ?
C5 H5 . 0.87(4) ?
C6 H6 . 0.93(4) ?
C7 C8 . 1.522(5) ?
C8 H8 . 0.97(4) ?
C9 H9A . 0.9600 ?
C9 H9B . 0.9600 ?
C9 H9C . 0.9600 ?
C10 H10A . 0.9600 ?
C10 H10B . 0.9600 ?
C10 H10C . 0.9600 ?

loop_
_geom_hbond_atom_site_label_D
_geom_hbond_atom_site_label_H
_geom_hbond_atom_site_label_A
_geom_hbond_site_symmetry_A
_geom_hbond_distance_DH
_geom_hbond_distance_HA
_geom_hbond_distance_DA
_geom_hbond_angle_DHA
N1 H1N O1 4_565 0.84(4) 2.07(4) 2.894(3) 166(3)

loop_
_geom_torsion_atom_site_label_1
_geom_torsion_atom_site_label_2
_geom_torsion_atom_site_label_3
_geom_torsion_atom_site_label_4
_geom_torsion_site_symmetry_1
_geom_torsion_site_symmetry_2
_geom_torsion_site_symmetry_3
_geom_torsion_site_symmetry_4
_geom_torsion
_geom_torsion_publ_flag
C7 N1 C1 C6 . . . . 31.6(5) ?
C7 N1 C1 C2 . . . . -149.1(3) ?
C6 C1 C2 C3 . . . . -1.8(5) ?
N1 C1 C2 C3 . . . . 178.8(3) ?
C1 C2 C3 C4 . . . . 0.0(5) ?
C1 C2 C3 C9 . . . . -178.6(3) ?
C2 C3 C4 C5 . . . . 2.0(5) ?
C9 C3 C4 C5 . . . . -179.4(3) ?
C2 C3 C4 C10 . . . . -178.1(3) ?
C9 C3 C4 C10 . . . . 0.5(5) ?
C3 C4 C5 C6 . . . . -2.2(5) ?
C10 C4 C5 C6 . . . . 177.8(3) ?
C4 C5 C6 C1 . . . . 0.4(5) ?
C2 C1 C6 C5 . . . . 1.6(5) ?
N1 C1 C6 C5 . . . . -179.1(3) ?
C1 N1 C7 O1 . . . . -4.0(5) ?
C1 N1 C7 C8 . . . . 176.7(3) ?
O1 C7 C8 Cl1 . . . . 50.4(4) ?
N1 C7 C8 Cl1 . . . . -130.4(3) ?
O1 C7 C8 Cl2 . . . . -71.0(3) ?
N1 C7 C8 Cl2 . . . . 108.2(3) ?

loop_
_cod_related_entry_id
_cod_related_entry_database
_cod_related_entry_code
1 ChemSpider 3377583
